data_7230751
loop_
_publ_author_name
'Seaton, Colin C.'
'Thomas, Rayan R.'
'Essifaow, Eman A. A.'
'Nauha, Elisa'
'Munshi, Tasnim'
'Scowen, Ian J.'

_publ_section_title
;
 Structural motifs in salts of sulfathiazole: implications for design of
 salt forms in pharmaceuticals APIs
;
_journal_issue 24
_journal_name_full CrystEngComm
_journal_page_first 3428
_journal_paper_doi 10.1039/C8CE00606G
_journal_volume 20
_journal_year 2018
_chemical_formula_moiety '2(C9 H10 N3 O2 S2), 2(N O3), H N O3'
_chemical_formula_sum 'C18 H21 N9 O13 S4'
_chemical_formula_weight 699.68
_chemical_name_common 'Sulfathiazoium hydrogen dinitrate'
_chemical_name_systematic
;
4-(1,3-thiazol-2(3H)-ylidenesulfamoyl)anilinium nitrate nitric acid
;
_space_group_crystal_system monoclinic
_space_group_IT_number 14
_space_group_name_Hall '-P 2yn'
_space_group_name_H-M_alt 'P 1 21/n 1'
_symmetry_space_group_name_Hall '-P 2yn'
_symmetry_space_group_name_H-M 'P 1 21/n 1'
_atom_sites_solution_hydrogens difmap
_atom_sites_solution_primary direct
_audit_creation_date 2016-07-29
_audit_creation_method
;
Olex2 1.2
(compiled 2016.02.16 svn.r3265 for OlexSys, GUI svn.r5155)
;
_audit_update_record
;
2016-08-15 deposited with the CCDC.
2018-05-29 downloaded from the CCDC.
;
_cell_angle_alpha 90
_cell_angle_beta 100.8180(10)
_cell_angle_gamma 90
_cell_formula_units_Z 4
_cell_length_a 14.9484(4)
_cell_length_b 8.2585(2)
_cell_length_c 22.9621(6)
_cell_measurement_reflns_used 9934
_cell_measurement_temperature 173(2)
_cell_measurement_theta_max 29.51
_cell_measurement_theta_min 2.63
_cell_volume 2784.33(12)
_computing_molecular_graphics 'Olex2 (Dolomanov et al., 2009)'
_computing_publication_material 'Olex2 (Dolomanov et al., 2009)'
_computing_structure_refinement 'ShelXL (Sheldrick, 2015)'
_computing_structure_solution 'ShelXT (Sheldrick, 2015)'
_diffrn_ambient_temperature 173.2
_diffrn_measured_fraction_theta_full 0.999
_diffrn_measured_fraction_theta_max 0.991
_diffrn_measurement_device_type 'Bruker APEX-II CCD'
_diffrn_measurement_method '\f and \w scans'
_diffrn_radiation_monochromator graphite
_diffrn_radiation_type MoK\a
_diffrn_radiation_wavelength 0.71073
_diffrn_reflns_av_R_equivalents 0.0461
_diffrn_reflns_av_unetI/netI 0.0329
_diffrn_reflns_Laue_measured_fraction_full 0.999
_diffrn_reflns_Laue_measured_fraction_max 0.991
_diffrn_reflns_limit_h_max 21
_diffrn_reflns_limit_h_min -21
_diffrn_reflns_limit_k_max 11
_diffrn_reflns_limit_k_min -11
_diffrn_reflns_limit_l_max 31
_diffrn_reflns_limit_l_min -30
_diffrn_reflns_number 67503
_diffrn_reflns_point_group_measured_fraction_full 0.999
_diffrn_reflns_point_group_measured_fraction_max 0.991
_diffrn_reflns_theta_full 26.000
_diffrn_reflns_theta_max 30.065
_diffrn_reflns_theta_min 1.791
_diffrn_standards_number 0
_exptl_absorpt_coefficient_mu 0.423
_exptl_absorpt_correction_T_max 0.7460
_exptl_absorpt_correction_T_min 0.6821
_exptl_absorpt_correction_type multi-scan
_exptl_absorpt_process_details 'Bruker SAINT'
_exptl_crystal_colour colourless
_exptl_crystal_density_diffrn 1.669
_exptl_crystal_description plate
_exptl_crystal_F_000 1440
_exptl_crystal_recrystallization_method 'Re-crystallisation from solvent: Methanol'
_exptl_crystal_size_max 0.51
_exptl_crystal_size_mid 0.43
_exptl_crystal_size_min 0.18
_refine_diff_density_max 0.415
_refine_diff_density_min -0.392
_refine_diff_density_rms 0.065
_refine_ls_extinction_method none
_refine_ls_goodness_of_fit_ref 1.026
_refine_ls_hydrogen_treatment refall
_refine_ls_matrix_type full
_refine_ls_number_parameters 565
_refine_ls_number_reflns 8100
_refine_ls_number_restraints 0
_refine_ls_restrained_S_all 1.026
_refine_ls_R_factor_all 0.0638
_refine_ls_R_factor_gt 0.0390
_refine_ls_shift/su_max 0.001
_refine_ls_shift/su_mean 0.000
_refine_ls_structure_factor_coef Fsqd
_refine_ls_weighting_details 'w=1/[\s^2^(Fo^2^)+(0.0450P)^2^+1.7483P] where P=(Fo^2^+2Fc^2^)/3'
_refine_ls_weighting_scheme calc
_refine_ls_wR_factor_gt 0.0897
_refine_ls_wR_factor_ref 0.1022
_reflns_Friedel_coverage 0.000
_reflns_number_gt 5971
_reflns_number_total 8100
_reflns_threshold_expression 'I > 2\s(I)'
_cod_data_source_file c8ce00606g2.cif
_cod_data_source_block ee_sulfa_no3_0m
_cod_depositor_comments 'Adding full bibliography for 7230749--7230753.cif.'
_cod_original_cell_volume 2784.32(12)
_cod_database_code 7230751
_shelx_space_group_comment
;
The symmetry employed for this shelxl refinement is uniquely defined
by the following loop, which should always be used as a source of
symmetry information in preference to the above space-group names.
They are only intended as comments.
;
_olex2_refinement_description
;
1. Others
 Sof(O1AA)=Sof(O0AA)=Sof(O2AA)=1-FVAR(1)
 Sof(O00H)=Sof(O00Q)=Sof(O00W)=FVAR(1)
 Sof(O4AA)=Sof(O3AA)=Sof(O6)=1-FVAR(2)
 Sof(O00V)=Sof(O00Y)=Sof(O018)=FVAR(2)
 Sof(O1)=Sof(O2)=Sof(O4)=1-FVAR(3)
 Sof(O6AA)=Sof(O7AA)=Sof(O5AA)=FVAR(3)
;
_shelx_shelxl_version_number 2014/7
_olex2_submission_special_instructions 'No special instructions were received'

loop_
_space_group_symop_operation_xyz
'x, y, z'
'-x+1/2, y+1/2, -z+1/2'
'-x, -y, -z'
'x-1/2, -y-1/2, z-1/2'

loop_
_atom_site_label
_atom_site_type_symbol
_atom_site_fract_x
_atom_site_fract_y
_atom_site_fract_z
_atom_site_U_iso_or_equiv
_atom_site_adp_type
_atom_site_occupancy
_atom_site_site_symmetry_order
_atom_site_calc_flag
_atom_site_refinement_flags_occupancy
_atom_site_disorder_assembly
_atom_site_disorder_group
S001 S 0.13148(3) 0.30896(5) 0.49677(2) 0.01997(10) Uani 1 1 d . . .
S002 S 0.32770(3) 0.67823(5) 0.68535(2) 0.02023(10) Uani 1 1 d . . .
S003 S 0.42112(3) 0.73805(6) 0.82372(2) 0.02831(11) Uani 1 1 d . . .
S004 S -0.02920(3) 0.28760(7) 0.37797(2) 0.03428(13) Uani 1 1 d . . .
O005 O 0.03847(9) 0.29044(16) 0.50404(6) 0.0277(3) Uani 1 1 d . . .
O006 O 0.29505(9) 0.59201(16) 0.63060(6) 0.0300(3) Uani 1 1 d . . .
O007 O 0.26518(9) 0.69654(17) 0.72555(6) 0.0299(3) Uani 1 1 d . . .
O008 O 0.19245(10) 0.39607(16) 0.54231(6) 0.0314(3) Uani 1 1 d . . .
N009 N 0.42078(10) 0.59130(18) 0.71402(6) 0.0216(3) Uani 1 1 d . . .
N00A N 0.53038(11) 1.66140(18) 0.53336(7) 0.0249(3) Uani 1 1 d . . .
N00B N 0.29406(11) -0.3510(2) 0.49479(8) 0.0246(3) Uani 1 1 d . . .
N00C N 0.41787(13) 1.3392(2) 0.60992(8) 0.0272(3) Uani 1 1 d . . .
N00D N 0.09683(11) 0.4108(2) 0.33434(7) 0.0253(3) Uani 1 1 d . . .
N00E N 0.14185(10) 0.39324(18) 0.43601(6) 0.0220(3) Uani 1 1 d . . .
N00F N 0.54636(11) 0.5800(2) 0.79018(7) 0.0257(3) Uani 1 1 d . . .
N00G N 0.34150(11) -0.4095(2) 0.34020(7) 0.0311(4) Uani 1 1 d . . .
O00H O 0.40855(12) -0.4097(2) 0.31447(8) 0.0340(5) Uani 0.824(3) 1 d P A 1
C00J C 0.46117(11) 0.6294(2) 0.76895(7) 0.0196(3) Uani 1 1 d . . .
C00L C 0.35636(11) 0.8760(2) 0.66546(7) 0.0181(3) Uani 1 1 d . . .
C00M C 0.17744(11) 0.1112(2) 0.49471(7) 0.0184(3) Uani 1 1 d . . .
C00N C 0.08008(11) 0.3678(2) 0.38750(8) 0.0203(3) Uani 1 1 d . . .
C00O C 0.25334(11) -0.1903(2) 0.49524(7) 0.0199(3) Uani 1 1 d . . .
C00P C 0.39572(12) 1.1785(2) 0.62936(7) 0.0208(3) Uani 1 1 d . . .
O00Q O 0.33501(16) -0.3120(2) 0.37861(8) 0.0446(6) Uani 0.824(3) 1 d P A 1
C00R C 0.17322(12) -0.1723(2) 0.51534(8) 0.0240(4) Uani 1 1 d . . .
C00S C 0.29784(13) 1.0020(2) 0.66976(9) 0.0259(4) Uani 1 1 d . . .
N00T N 0.29351(14) -0.8999(3) 0.30143(10) 0.0445(5) Uani 1 1 d . . .
C00U C 0.31765(13) 1.1557(2) 0.65136(9) 0.0257(4) Uani 1 1 d . . .
O00V O 0.21894(16) -0.8625(3) 0.31286(12) 0.0522(8) Uani 0.814(6) 1 d P B 1
O00W O 0.27905(13) -0.5100(3) 0.32237(11) 0.0540(7) Uani 0.824(3) 1 d P A 1
C00X C 0.13445(13) -0.0192(2) 0.51508(8) 0.0243(4) Uani 1 1 d . . .
O00Y O 0.34874(15) -0.7791(3) 0.29369(14) 0.0579(9) Uani 0.814(6) 1 d P B 1
C00Z C 0.43650(14) 0.8999(2) 0.64411(9) 0.0296(4) Uani 1 1 d . . .
C010 C 0.25829(14) 0.0918(2) 0.47467(10) 0.0332(5) Uani 1 1 d . . .
C011 C 0.29716(14) -0.0602(3) 0.47537(11) 0.0359(5) Uani 1 1 d . . .
C013 C 0.58223(14) 0.6265(3) 0.84767(9) 0.0317(4) Uani 1 1 d . . .
C014 C 0.45653(14) 1.0531(2) 0.62613(9) 0.0314(4) Uani 1 1 d . . .
C015 C 0.52402(15) 0.7136(3) 0.87218(9) 0.0323(4) Uani 1 1 d . . .
C016 C -0.04396(15) 0.3116(3) 0.30166(9) 0.0378(5) Uani 1 1 d . . .
C017 C 0.02813(14) 0.3792(3) 0.28649(9) 0.0332(4) Uani 1 1 d . . .
O018 O 0.3217(2) -1.0335(4) 0.29824(18) 0.0716(10) Uani 0.814(6) 1 d P B 1
H00A H 0.3551(18) -0.346(3) 0.5146(11) 0.044(7) Uiso 1 1 d . . .
H00Z H 0.4734(17) 0.811(3) 0.6409(11) 0.041(7) Uiso 1 1 d . . .
H00H H 0.5723(16) 0.525(3) 0.7677(11) 0.040(7) Uiso 1 1 d . . .
H00B H 0.2932(16) -0.378(3) 0.4583(11) 0.035(6) Uiso 1 1 d . . .
H00U H 0.2754(16) 1.246(3) 0.6514(10) 0.038(6) Uiso 1 1 d . . .
H00X H 0.0789(16) -0.003(3) 0.5263(10) 0.035(6) Uiso 1 1 d . . .
H011 H 0.3519(19) -0.071(3) 0.4646(12) 0.056(8) Uiso 1 1 d . . .
H013 H 0.6435(16) 0.596(3) 0.8643(10) 0.040(6) Uiso 1 1 d . . .
H010 H 0.2847(17) 0.183(3) 0.4601(11) 0.043(7) Uiso 1 1 d . . .
H015 H 0.5329(16) 0.756(3) 0.9082(11) 0.036(6) Uiso 1 1 d . . .
H00R H 0.1491(16) -0.261(3) 0.5308(10) 0.037(6) Uiso 1 1 d . . .
H014 H 0.5100(18) 1.075(3) 0.6121(11) 0.051(7) Uiso 1 1 d . . .
H016 H -0.0968(19) 0.284(3) 0.2777(12) 0.050(7) Uiso 1 1 d . . .
O1AA O 0.2679(5) -0.4177(12) 0.3628(3) 0.036(2) Uani 0.176(3) 1 d P A -1
O0AA O 0.3989(6) -0.3131(13) 0.3616(6) 0.058(3) Uani 0.176(3) 1 d P A -1
O2AA O 0.3581(9) -0.5200(15) 0.3075(5) 0.067(4) Uani 0.176(3) 1 d P A -1
O4AA O 0.2700(11) -0.7823(17) 0.3256(6) 0.077(5) Uani 0.186(6) 1 d P B -1
O3AA O 0.3602(9) -0.8694(18) 0.2672(7) 0.076(5) Uani 0.186(6) 1 d P B -1
O6 O 0.2678(14) -1.0371(18) 0.3009(8) 0.080(5) Uani 0.186(6) 1 d P B -1
O6AA O 0.4690(2) 1.6218(6) 0.56256(18) 0.0289(8) Uani 0.689(15) 1 d P C 1
O7AA O 0.5086(4) 1.7473(7) 0.4901(2) 0.0398(10) Uani 0.689(15) 1 d P C 1
H00E H 0.3784(17) 1.412(3) 0.6154(11) 0.043(7) Uiso 1 1 d . . .
H00C H 0.2613(18) -0.423(3) 0.5086(11) 0.046(7) Uiso 1 1 d . . .
H017 H 0.0354(16) 0.401(3) 0.2462(11) 0.041(7) Uiso 1 1 d . . .
H00S H 0.2448(16) 0.981(3) 0.6856(10) 0.036(6) Uiso 1 1 d . . .
H00F H 0.4705(19) 1.372(3) 0.6323(12) 0.048(7) Uiso 1 1 d . . .
H00G H 0.4269(19) 1.336(3) 0.5707(13) 0.056(8) Uiso 1 1 d . . .
H00D H 0.1466(16) 0.448(3) 0.3326(10) 0.033(6) Uiso 1 1 d . . .
H00Y H 0.322(3) -0.687(7) 0.312(2) 0.126(17) Uiso 1 1 d . . .
O5AA O 0.60863(18) 1.6150(3) 0.5513(4) 0.0473(16) Uani 0.689(15) 1 d P C 1
O1 O 0.6072(4) 1.6281(9) 0.5172(6) 0.032(2) Uani 0.311(15) 1 d P C -1
O2 O 0.5076(17) 1.6042(13) 0.5744(7) 0.074(5) Uani 0.311(15) 1 d P C -1
O4 O 0.4798(10) 1.749(2) 0.4960(8) 0.065(3) Uani 0.311(15) 1 d P C -1

loop_
_atom_site_aniso_label
_atom_site_aniso_U_11
_atom_site_aniso_U_22
_atom_site_aniso_U_33
_atom_site_aniso_U_23
_atom_site_aniso_U_13
_atom_site_aniso_U_12
S001 0.0266(2) 0.01648(19) 0.01694(19) 0.00035(15) 0.00430(16) -0.00073(16)
S002 0.01922(19) 0.01781(19) 0.0227(2) 0.00088(16) 0.00135(15) -0.00231(15)
S003 0.0262(2) 0.0354(3) 0.0248(2) -0.00675(19) 0.00841(18) 0.00125(19)
S004 0.0217(2) 0.0536(3) 0.0274(2) 0.0039(2) 0.00428(18) -0.0088(2)
O005 0.0318(7) 0.0261(7) 0.0289(7) 0.0049(5) 0.0155(6) 0.0040(5)
O006 0.0329(7) 0.0214(6) 0.0305(7) -0.0029(5) -0.0073(6) -0.0050(5)
O007 0.0229(6) 0.0302(7) 0.0386(8) 0.0083(6) 0.0116(6) -0.0010(5)
O008 0.0485(9) 0.0210(6) 0.0218(6) -0.0031(5) -0.0007(6) -0.0048(6)
N009 0.0234(7) 0.0200(7) 0.0208(7) -0.0004(6) 0.0025(6) 0.0029(6)
N00A 0.0264(8) 0.0185(7) 0.0309(8) -0.0031(6) 0.0086(6) -0.0042(6)
N00B 0.0228(8) 0.0214(8) 0.0299(9) 0.0005(6) 0.0057(7) 0.0032(6)
N00C 0.0400(10) 0.0193(8) 0.0248(8) 0.0003(6) 0.0124(7) -0.0051(7)
N00D 0.0227(8) 0.0319(9) 0.0222(7) 0.0058(6) 0.0065(6) 0.0014(7)
N00E 0.0232(7) 0.0228(7) 0.0201(7) 0.0038(6) 0.0042(6) -0.0024(6)
N00F 0.0250(8) 0.0306(8) 0.0207(7) -0.0018(6) 0.0024(6) 0.0050(6)
N00G 0.0285(8) 0.0350(9) 0.0310(9) -0.0004(7) 0.0086(7) 0.0007(7)
O00H 0.0277(9) 0.0447(11) 0.0323(9) -0.0065(8) 0.0123(7) -0.0070(8)
C00J 0.0220(8) 0.0171(8) 0.0205(8) 0.0023(6) 0.0062(6) -0.0012(6)
C00L 0.0201(8) 0.0178(8) 0.0153(7) -0.0007(6) 0.0006(6) -0.0014(6)
C00M 0.0206(8) 0.0168(8) 0.0167(7) -0.0007(6) 0.0004(6) -0.0018(6)
C00N 0.0199(8) 0.0186(8) 0.0232(8) 0.0036(6) 0.0062(6) 0.0036(6)
C00O 0.0197(8) 0.0182(8) 0.0206(8) -0.0016(6) 0.0004(6) -0.0001(6)
C00P 0.0287(9) 0.0182(8) 0.0159(7) -0.0008(6) 0.0051(6) -0.0040(7)
O00Q 0.0685(16) 0.0387(11) 0.0321(10) -0.0029(8) 0.0235(10) 0.0063(10)
C00R 0.0255(9) 0.0208(8) 0.0275(9) 0.0061(7) 0.0095(7) -0.0002(7)
C00S 0.0222(8) 0.0224(9) 0.0357(10) 0.0027(8) 0.0122(8) 0.0019(7)
N00T 0.0390(11) 0.0411(12) 0.0513(12) 0.0066(10) 0.0030(9) -0.0010(9)
C00U 0.0240(9) 0.0211(9) 0.0329(10) 0.0029(7) 0.0076(7) 0.0036(7)
O00V 0.0384(13) 0.0478(14) 0.0767(17) -0.0064(12) 0.0273(11) -0.0115(11)
O00W 0.0251(10) 0.0538(13) 0.0847(17) -0.0140(12) 0.0143(10) -0.0144(9)
C00X 0.0233(9) 0.0229(9) 0.0289(9) 0.0043(7) 0.0108(7) 0.0011(7)
O00Y 0.0354(12) 0.0452(16) 0.099(2) -0.0053(15) 0.0287(13) -0.0087(10)
C00Z 0.0289(10) 0.0224(9) 0.0417(11) -0.0010(8) 0.0179(8) 0.0017(7)
C010 0.0292(10) 0.0216(9) 0.0533(13) 0.0038(9) 0.0194(9) -0.0055(8)
C011 0.0265(10) 0.0263(10) 0.0614(14) 0.0035(9) 0.0243(10) -0.0015(8)
C013 0.0286(10) 0.0391(11) 0.0245(9) 0.0006(8) -0.0027(8) 0.0025(8)
C014 0.0332(10) 0.0265(10) 0.0408(11) -0.0008(8) 0.0232(9) -0.0031(8)
C015 0.0367(11) 0.0400(12) 0.0191(9) -0.0042(8) 0.0026(8) -0.0005(9)
C016 0.0278(10) 0.0572(14) 0.0249(10) 0.0022(10) -0.0042(8) -0.0003(10)
C017 0.0363(11) 0.0416(12) 0.0201(9) 0.0053(8) 0.0015(8) 0.0063(9)
O018 0.0540(18) 0.0420(15) 0.119(3) 0.0149(15) 0.0156(19) 0.0121(14)
O1AA 0.025(4) 0.062(6) 0.024(4) -0.010(4) 0.008(3) -0.006(4)
O0AA 0.023(5) 0.049(6) 0.099(9) -0.006(6) 0.007(5) -0.010(4)
O2AA 0.085(9) 0.066(8) 0.060(7) -0.034(6) 0.042(6) -0.007(7)
O4AA 0.092(12) 0.056(8) 0.098(10) -0.009(7) 0.062(9) 0.015(8)
O3AA 0.075(8) 0.067(9) 0.100(10) -0.014(7) 0.053(7) -0.001(7)
O6 0.093(13) 0.051(8) 0.103(11) 0.022(7) 0.033(10) -0.004(9)
O6AA 0.0239(14) 0.0331(16) 0.0316(13) 0.0072(11) 0.0097(11) -0.0029(11)
O7AA 0.044(3) 0.0496(19) 0.0292(14) 0.0147(12) 0.0166(17) 0.0095(19)
O5AA 0.0240(12) 0.0376(14) 0.080(5) 0.0208(16) 0.0098(15) 0.0029(10)
O1 0.032(3) 0.030(3) 0.033(5) 0.002(3) 0.004(2) 0.009(2)
O2 0.139(14) 0.040(4) 0.064(7) 0.014(4) 0.075(9) 0.008(7)
O4 0.046(6) 0.091(7) 0.060(6) 0.022(5) 0.015(5) 0.038(6)

loop_
_atom_type_symbol
_atom_type_description
_atom_type_scat_dispersion_real
_atom_type_scat_dispersion_imag
_atom_type_scat_source
C C 0.0033 0.0016 'International Tables Vol C Tables 4.2.6.8 and 6.1.1.4'
H H 0.0000 0.0000 'International Tables Vol C Tables 4.2.6.8 and 6.1.1.4'
N N 0.0061 0.0033 'International Tables Vol C Tables 4.2.6.8 and 6.1.1.4'
O O 0.0106 0.0060 'International Tables Vol C Tables 4.2.6.8 and 6.1.1.4'
S S 0.1246 0.1234 'International Tables Vol C Tables 4.2.6.8 and 6.1.1.4'

loop_
_geom_angle_atom_site_label_1
_geom_angle_atom_site_label_2
_geom_angle_atom_site_label_3
_geom_angle
O005 S001 O008 117.46(8)
O005 S001 N00E 113.78(8)
O005 S001 C00M 107.00(8)
O008 S001 N00E 105.35(8)
O008 S001 C00M 106.42(8)
N00E S001 C00M 106.07(8)
O006 S002 N009 105.25(8)
O006 S002 C00L 106.76(8)
O007 S002 O006 117.06(9)
O007 S002 N009 113.82(8)
O007 S002 C00L 106.63(8)
N009 S002 C00L 106.70(8)
C015 S003 C00J 91.13(9)
C016 S004 C00N 91.26(10)
C00J N009 S002 119.40(12)
O6AA N00A O1 148.8(5)
O7AA N00A O6AA 118.1(3)
O7AA N00A O5AA 123.3(3)
O7AA N00A O1 90.3(4)
O7AA N00A O4 22.1(6)
O5AA N00A O6AA 118.5(3)
O5AA N00A O1 36.1(2)
O5AA N00A O4 145.2(6)
O2 N00A O6AA 28.3(12)
O2 N00A O7AA 145.8(10)
O2 N00A O5AA 90.4(10)
O2 N00A O1 123.7(8)
O2 N00A O4 123.8(8)
O4 N00A O6AA 96.1(7)
O4 N00A O1 112.1(5)
C00O N00B H00A 109.0(16)
C00O N00B H00B 107.9(16)
C00O N00B H00C 111.1(17)
H00A N00B H00B 108(2)
H00A N00B H00C 114(2)
H00B N00B H00C 106(2)
C00P N00C H00E 112.7(17)
C00P N00C H00F 108.8(17)
C00P N00C H00G 110.4(17)
H00E N00C H00F 105(2)
H00E N00C H00G 113(2)
H00F N00C H00G 107(2)
C00N N00D C017 115.88(17)
C00N N00D H00D 118.4(16)
C017 N00D H00D 125.7(16)
C00N N00E S001 120.04(12)
C00J N00F C013 115.80(17)
C00J N00F H00H 117.4(17)
C013 N00F H00H 126.8(17)
O00H N00G O00W 117.08(19)
O00H N00G O1AA 174.6(4)
O00Q N00G O00H 121.6(2)
O00Q N00G O00W 121.3(2)
O00Q N00G O1AA 63.6(4)
O00Q N00G O2AA 170.2(7)
O00W N00G O1AA 57.7(4)
O0AA N00G O00H 67.8(6)
O0AA N00G O00Q 54.0(6)
O0AA N00G O00W 174.7(6)
O0AA N00G O1AA 117.5(7)
O0AA N00G O2AA 121.7(8)
O2AA N00G O00H 56.2(6)
O2AA N00G O00W 62.4(6)
O2AA N00G O1AA 119.0(7)
N00G O00H O0AA 54.4(4)
O2AA O00H N00G 61.1(5)
O2AA O00H O0AA 113.5(6)
N009 C00J S003 130.61(14)
N009 C00J N00F 120.33(16)
N00F C00J S003 109.05(13)
C00S C00L S002 119.47(13)
C00S C00L C00Z 121.28(17)
C00Z C00L S002 119.22(13)
C00X C00M S001 120.11(13)
C00X C00M C010 120.96(17)
C010 C00M S001 118.88(13)
N00D C00N S004 108.58(13)
N00E C00N S004 131.10(13)
N00E C00N N00D 120.30(16)
C00R C00O N00B 119.51(16)
C00R C00O C011 121.76(17)
C011 C00O N00B 118.74(16)
C00U C00P N00C 119.76(16)
C00U C00P C014 121.94(17)
C014 C00P N00C 118.28(16)
N00G O00Q O1AA 61.6(4)
O0AA O00Q N00G 62.7(6)
O0AA O00Q O1AA 124.1(7)
C00O C00R C00X 119.15(17)
C00O C00R H00R 118.3(15)
C00X C00R H00R 122.4(15)
C00L C00S C00U 119.72(17)
C00L C00S H00S 118.3(15)
C00U C00S H00S 122.0(14)
O00V N00T O00Y 116.8(2)
O00V N00T O3AA 147.2(6)
O00Y N00T O3AA 42.7(6)
O018 N00T O00V 126.3(3)
O018 N00T O00Y 116.9(3)
O018 N00T O4AA 156.3(7)
O018 N00T O3AA 80.5(6)
O018 N00T O6 40.2(9)
O4AA N00T O00V 49.1(8)
O4AA N00T O00Y 72.4(8)
O4AA N00T O3AA 114.4(9)
O6 N00T O00V 86.4(9)
O6 N00T O00Y 156.5(9)
O6 N00T O4AA 130.4(11)
O6 N00T O3AA 115.2(10)
C00P C00U C00S 118.93(17)
C00P C00U H00U 119.4(14)
C00S C00U H00U 121.6(14)
N00T O00V O6 45.9(6)
O4AA O00V N00T 64.0(6)
O4AA O00V O6 106.5(9)
N00G O00W O2AA 58.0(5)
O1AA O00W N00G 63.0(4)
O1AA O00W O2AA 119.8(6)
C00M C00X C00R 119.40(16)
C00M C00X H00X 118.8(15)
C00R C00X H00X 121.7(15)
N00T O00Y O4AA 50.0(6)
N00T O00Y H00Y 102(3)
O4AA O00Y H00Y 52(3)
O3AA O00Y N00T 72.7(7)
O3AA O00Y O4AA 121.7(9)
O3AA O00Y H00Y 164(3)
C00L C00Z H00Z 118.5(15)
C014 C00Z C00L 119.01(18)
C014 C00Z H00Z 122.4(15)
C00M C010 C011 119.60(17)
C00M C010 H010 118.4(15)
C011 C010 H010 122.0(15)
C00O C011 C010 119.12(18)
C00O C011 H011 121.7(18)
C010 C011 H011 119.1(18)
N00F C013 H013 118.5(14)
C015 C013 N00F 112.71(18)
C015 C013 H013 128.8(14)
C00P C014 H014 119.1(17)
C00Z C014 C00P 119.09(17)
C00Z C014 H014 121.8(17)
S003 C015 H015 121.0(16)
C013 C015 S003 111.29(15)
C013 C015 H015 127.7(16)
S004 C016 H016 121.1(17)
C017 C016 S004 111.11(16)
C017 C016 H016 127.8(17)
N00D C017 H017 121.7(14)
C016 C017 N00D 113.14(18)
C016 C017 H017 125.1(14)
N00T O018 O3AA 55.4(5)
O6 O018 N00T 70.4(11)
O6 O018 O3AA 118.7(12)
N00G O1AA O00Q 54.8(3)
O00W O1AA N00G 59.3(4)
O00W O1AA O00Q 114.2(6)
N00G O0AA O00H 57.8(5)
O00Q O0AA N00G 63.3(5)
O00Q O0AA O00H 120.8(8)
N00G O2AA O00W 59.6(5)
O00H O2AA N00G 62.7(6)
O00H O2AA O00W 120.6(9)
N00T O4AA O00Y 57.6(5)
N00T O4AA H00Y 99(3)
O00V O4AA N00T 66.9(9)
O00V O4AA O00Y 119.3(10)
O00V O4AA H00Y 148(3)
O00Y O4AA H00Y 41(3)
N00T O3AA O018 44.1(4)
O00Y O3AA N00T 64.6(7)
O00Y O3AA O018 103.4(9)
N00T O6 O00V 47.7(6)
O018 O6 N00T 69.4(12)
O018 O6 O00V 116.7(15)
O2 O6AA N00A 65.3(12)
N00A O7AA O1 46.8(3)
N00A O5AA O2 43.3(6)
O1 O5AA N00A 77.1(6)
O1 O5AA O2 117.4(12)
N00A O1 O7AA 42.9(2)
O5AA O1 N00A 66.8(7)
O5AA O1 O7AA 106.8(7)
N00A O2 O5AA 46.4(5)
O6AA O2 N00A 86.4(17)
O6AA O2 O5AA 132.4(17)

loop_
_geom_bond_atom_site_label_1
_geom_bond_atom_site_label_2
_geom_bond_distance
S001 O005 1.4392(14)
S001 O008 1.4437(14)
S001 N00E 1.5925(15)
S001 C00M 1.7757(17)
S002 O006 1.4475(13)
S002 O007 1.4395(14)
S002 N009 1.5941(15)
S002 C00L 1.7699(17)
S003 C00J 1.7403(17)
S003 C015 1.733(2)
S004 C00N 1.7380(18)
S004 C016 1.736(2)
N009 C00J 1.330(2)
N00A O6AA 1.276(4)
N00A O7AA 1.215(6)
N00A O5AA 1.226(3)
N00A O1 1.301(7)
N00A O2 1.162(10)
N00A O4 1.260(15)
N00B C00O 1.461(2)
N00B H00A 0.94(3)
N00B H00B 0.86(2)
N00B H00C 0.87(3)
N00C C00P 1.458(2)
N00C H00E 0.87(3)
N00C H00F 0.90(3)
N00C H00G 0.94(3)
N00D C00N 1.339(2)
N00D C017 1.381(3)
N00D H00D 0.81(2)
N00E C00N 1.323(2)
N00F C00J 1.339(2)
N00F C013 1.383(2)
N00F H00H 0.84(2)
N00G O00H 1.255(2)
N00G O00Q 1.211(2)
N00G O00W 1.259(3)
N00G O1AA 1.303(8)
N00G O0AA 1.206(10)
N00G O2AA 1.237(10)
O00H O0AA 1.373(12)
O00H O2AA 1.175(13)
C00L C00S 1.375(2)
C00L C00Z 1.391(2)
C00M C00X 1.380(2)
C00M C010 1.381(3)
C00O C00R 1.370(2)
C00O C011 1.380(3)
C00P C00U 1.369(2)
C00P C014 1.389(3)
O00Q O1AA 1.327(9)
O00Q O0AA 1.098(10)
C00R C00X 1.390(3)
C00R H00R 0.92(2)
C00S C00U 1.387(3)
C00S H00S 0.95(2)
N00T O00V 1.232(3)
N00T O00Y 1.328(3)
N00T O018 1.188(4)
N00T O4AA 1.204(12)
N00T O3AA 1.404(12)
N00T O6 1.195(15)
C00U H00U 0.98(2)
O00V O4AA 1.012(17)
O00V O6 1.662(17)
O00W O1AA 1.237(8)
O00W O2AA 1.293(11)
C00X H00X 0.92(2)
O00Y O4AA 1.499(13)
O00Y O3AA 0.998(14)
O00Y H00Y 0.99(5)
C00Z C014 1.381(3)
C00Z H00Z 0.93(3)
C010 C011 1.382(3)
C010 H010 0.94(3)
C011 H011 0.90(3)
C013 C015 1.332(3)
C013 H013 0.96(2)
C014 H014 0.93(3)
C015 H015 0.88(2)
C016 C017 1.317(3)
C016 H016 0.90(3)
C017 H017 0.97(2)
O018 O3AA 1.683(13)
O018 O6 0.819(18)
O4AA H00Y 1.19(5)
O6AA O2 0.61(2)
O7AA O1 1.785(7)
O5AA O1 0.787(6)
O5AA O2 1.695(17)

loop_
_geom_torsion_atom_site_label_1
_geom_torsion_atom_site_label_2
_geom_torsion_atom_site_label_3
_geom_torsion_atom_site_label_4
_geom_torsion
S001 N00E C00N S004 15.4(2)
S001 N00E C00N N00D -166.74(13)
S001 C00M C00X C00R -177.48(14)
S001 C00M C010 C011 177.00(18)
S002 N009 C00J S003 12.6(2)
S002 N009 C00J N00F -168.35(13)
S002 C00L C00S C00U -176.68(15)
S002 C00L C00Z C014 177.10(16)
S004 C016 C017 N00D 1.0(3)
O005 S001 N00E C00N -33.90(17)
O005 S001 C00M C00X -17.20(16)
O005 S001 C00M C010 165.32(15)
O006 S002 N009 C00J -170.91(14)
O006 S002 C00L C00S 102.30(15)
O006 S002 C00L C00Z -75.83(16)
O007 S002 N009 C00J -41.43(16)
O007 S002 C00L C00S -23.56(17)
O007 S002 C00L C00Z 158.31(15)
O008 S001 N00E C00N -163.96(14)
O008 S001 C00M C00X 109.16(15)
O008 S001 C00M C010 -68.32(17)
N009 S002 C00L C00S -145.54(14)
N009 S002 C00L C00Z 36.33(16)
N00A O6AA O2 O5AA -6.5(16)
N00A O7AA O1 O5AA -21.4(7)
N00A O5AA O1 O7AA 15.7(4)
N00A O5AA O2 O6AA 9(2)
N00B C00O C00R C00X -179.38(17)
N00B C00O C011 C010 178.9(2)
N00C C00P C00U C00S -179.85(18)
N00C C00P C014 C00Z -179.72(18)
N00E S001 C00M C00X -138.99(14)
N00E S001 C00M C010 43.53(17)
N00F C013 C015 S003 0.7(3)
N00G O00H O0AA O00Q -6.2(7)
N00G O00H O2AA O00W 14.8(7)
N00G O00Q O1AA O00W -1.7(5)
N00G O00Q O0AA O00H 5.9(6)
N00G O00W O1AA O00Q 1.6(4)
N00G O00W O2AA O00H -15.2(7)
O00H N00G O00Q O1AA 178.2(5)
O00H N00G O00Q O0AA -6.5(7)
O00H N00G O00W O1AA -178.5(5)
O00H N00G O00W O2AA 13.7(7)
O00H N00G O0AA O00Q 174.1(7)
O00H N00G O2AA O00W -165.3(8)
C00J S003 C015 C013 -1.09(18)
C00J N00F C013 C015 0.2(3)
C00L S002 N009 C00J 75.90(15)
C00L C00S C00U C00P -0.2(3)
C00L C00Z C014 C00P -0.6(3)
C00M S001 N00E C00N 83.45(15)
C00M C010 C011 C00O 1.1(3)
C00N S004 C016 C017 -1.7(2)
C00N N00D C017 C016 0.5(3)
C00O C00R C00X C00M -0.1(3)
O00Q N00G O00H O0AA 5.6(6)
O00Q N00G O00H O2AA 168.7(8)
O00Q N00G O00W O1AA -1.9(5)
O00Q N00G O00W O2AA -169.6(7)
O00Q N00G O1AA O00W 178.2(5)
O00Q N00G O0AA O00H -174.1(7)
C00R C00O C011 C010 -1.3(3)
C00S C00L C00Z C014 -1.0(3)
N00T O00V O4AA O00Y 24.9(8)
N00T O00V O6 O018 7.8(12)
N00T O00Y O4AA O00V -27.3(8)
N00T O00Y O3AA O018 -21.6(5)
N00T O018 O3AA O00Y 28.5(7)
N00T O018 O6 O00V -6.2(10)
C00U C00P C014 C00Z 1.8(3)
O00V N00T O00Y O4AA 21.6(8)
O00V N00T O00Y O3AA -147.3(9)
O00V N00T O018 O3AA 159.1(7)
O00V N00T O018 O6 9.2(15)
O00V N00T O4AA O00Y -154.2(9)
O00V N00T O3AA O00Y 63.0(15)
O00V N00T O3AA O018 -148.0(10)
O00V N00T O6 O018 -172.6(12)
O00W N00G O00H O0AA -177.7(6)
O00W N00G O00H O2AA -14.7(8)
O00W N00G O00Q O1AA 1.8(5)
O00W N00G O00Q O0AA 177.1(7)
O00W N00G O1AA O00Q -178.2(5)
O00W N00G O2AA O00H 165.3(8)
C00X C00M C010 C011 -0.5(3)
O00Y N00T O00V O4AA -27.7(9)
O00Y N00T O00V O6 176.2(9)
O00Y N00T O018 O3AA -23.0(7)
O00Y N00T O018 O6 -173.0(14)
O00Y N00T O4AA O00V 154.2(9)
O00Y N00T O3AA O018 149.1(8)
O00Y N00T O6 O00V -172(2)
O00Y N00T O6 O018 16(3)
C00Z C00L C00S C00U 1.4(3)
C010 C00M C00X C00R -0.1(3)
C011 C00O C00R C00X 0.8(3)
C013 N00F C00J S003 -1.0(2)
C013 N00F C00J N009 179.78(17)
C014 C00P C00U C00S -1.4(3)
C015 S003 C00J N009 -179.73(18)
C015 S003 C00J N00F 1.16(14)
C016 S004 C00N N00D 1.84(15)
C016 S004 C00N N00E 179.91(19)
C017 N00D C00N S004 -1.7(2)
C017 N00D C00N N00E 180.00(17)
O018 N00T O00V O4AA 150.1(10)
O018 N00T O00V O6 -6.0(10)
O018 N00T O00Y O4AA -156.4(9)
O018 N00T O00Y O3AA 34.7(10)
O018 N00T O4AA O00V -88(2)
O018 N00T O4AA O00Y 117.4(18)
O018 N00T O3AA O00Y -149.1(8)
O018 N00T O6 O00V 172.6(12)
O1AA N00G O00Q O0AA 175.3(8)
O1AA N00G O00W O2AA -167.8(9)
O1AA N00G O0AA O00H -178.8(5)
O1AA N00G O0AA O00Q -4.7(8)
O1AA N00G O2AA O00H 177.1(5)
O1AA N00G O2AA O00W 11.8(8)
O1AA O00Q O0AA N00G 5.0(9)
O1AA O00Q O0AA O00H 10.8(15)
O1AA O00W O2AA N00G -12.6(9)
O1AA O00W O2AA O00H -27.8(15)
O0AA N00G O00H O2AA 163.1(10)
O0AA N00G O00Q O1AA -175.3(8)
O0AA N00G O1AA O00Q 4.3(8)
O0AA N00G O1AA O00W -177.5(7)
O0AA N00G O2AA O00H -18.5(11)
O0AA N00G O2AA O00W 176.3(7)
O0AA O00H O2AA N00G 15.0(8)
O0AA O00H O2AA O00W 29.7(14)
O0AA O00Q O1AA N00G -5.0(9)
O0AA O00Q O1AA O00W -6.7(12)
O2AA N00G O00H O0AA -163.1(10)
O2AA N00G O00W O1AA 167.8(9)
O2AA N00G O1AA O00Q 169.4(7)
O2AA N00G O1AA O00W -12.4(9)
O2AA N00G O0AA O00H 16.5(9)
O2AA N00G O0AA O00Q -169.4(8)
O2AA O00H O0AA N00G -16.1(9)
O2AA O00H O0AA O00Q -22.3(14)
O2AA O00W O1AA N00G 12.0(8)
O2AA O00W O1AA O00Q 13.6(11)
O4AA N00T O00V O6 -156.1(13)
O4AA N00T O00Y O3AA -168.9(12)
O4AA N00T O018 O3AA -131(2)
O4AA N00T O018 O6 79(3)
O4AA N00T O3AA O00Y 11.6(13)
O4AA N00T O3AA O018 160.7(9)
O4AA N00T O6 O00V 23.8(13)
O4AA N00T O6 O018 -148.8(12)
O4AA O00V O6 N00T -22.4(11)
O4AA O00V O6 O018 -15(2)
O4AA O00Y O3AA N00T -10.0(11)
O4AA O00Y O3AA O018 -31.5(14)
O3AA N00T O00V O4AA -70.3(15)
O3AA N00T O00V O6 133.6(16)
O3AA N00T O00Y O4AA 168.9(12)
O3AA N00T O018 O6 -149.9(16)
O3AA N00T O4AA O00V 146.0(8)
O3AA N00T O4AA O00Y -8.2(9)
O3AA N00T O6 O00V -154.3(8)
O3AA N00T O6 O018 33.1(17)
O3AA O00Y O4AA N00T 12.4(14)
O3AA O00Y O4AA O00V -14.9(19)
O3AA O018 O6 N00T -28.0(14)
O3AA O018 O6 O00V -34(2)
O6 N00T O00V O4AA 156.1(13)
O6 N00T O00Y O4AA -168(2)
O6 N00T O00Y O3AA 23(3)
O6 N00T O018 O3AA 149.9(16)
O6 N00T O4AA O00V -32.1(17)
O6 N00T O4AA O00Y 173.7(13)
O6 N00T O3AA O00Y -170.0(12)
O6 N00T O3AA O018 -20.9(12)
O6 O00V O4AA N00T 17.7(9)
O6 O00V O4AA O00Y 42.6(14)
O6 O018 O3AA N00T 32.6(17)
O6 O018 O3AA O00Y 61(2)
O6AA N00A O7AA O1 -166.7(4)
O6AA N00A O5AA O1 155.1(6)
O6AA N00A O5AA O2 -3.6(10)
O6AA N00A O1 O7AA 156.8(8)
O6AA N00A O1 O5AA -45.5(9)
O6AA N00A O2 O5AA 173.3(16)
O7AA N00A O6AA O2 -170.3(16)
O7AA N00A O5AA O1 -27.1(8)
O7AA N00A O5AA O2 174.2(8)
O7AA N00A O1 O5AA 157.6(7)
O7AA N00A O2 O6AA 15(3)
O7AA N00A O2 O5AA -171.3(12)
O5AA N00A O6AA O2 7.6(18)
O5AA N00A O7AA O1 15.6(4)
O5AA N00A O1 O7AA -157.6(7)
O5AA N00A O2 O6AA -173.3(16)
O1 N00A O6AA O2 36(2)
O1 N00A O5AA O2 -158.7(11)
O1 N00A O2 O6AA -158.4(11)
O1 N00A O2 O5AA 14.9(8)
O1 O5AA O2 N00A -23.5(10)
O1 O5AA O2 O6AA -14(3)
O2 N00A O7AA O1 -174.9(15)
O2 N00A O5AA O1 158.7(11)
O2 N00A O1 O7AA 176.5(11)
O2 N00A O1 O5AA -25.8(14)
O2 O5AA O1 N00A 16.3(6)
O2 O5AA O1 O7AA 32.0(9)
O4 N00A O6AA O2 -168.5(18)
O4 N00A O7AA O1 -171(3)
O4 N00A O5AA O1 -31.7(17)
O4 N00A O5AA O2 169.6(16)
O4 N00A O1 O7AA 3.5(11)
O4 N00A O1 O5AA 161.1(11)
O4 N00A O2 O6AA 14(2)
O4 N00A O2 O5AA -172.9(11)
